data_4133609
loop_
_publ_author_name
'Xing, Xiangyou'
'Xu, Chen'
'Chen, Bo'
'Li, Chengcheng'
'Virgil, Scott C.'
'Grubbs, Robert H.'

_publ_section_title
;
 Highly Active Platinum Catalysts for Nitrile and Cyanohydrin Hydration:
 Catalyst Design and Ligand Screening via High-Throughput Techniques.
;
_journal_issue 50
_journal_name_full 'Journal of the American Chemical Society'
_journal_page_first 17782
_journal_page_last 17789
_journal_paper_doi 10.1021/jacs.8b11667
_journal_volume 140
_journal_year 2018
_chemical_formula_sum 'C33 H35 Cl F3 Fe O8 P3 Pt S'
_chemical_formula_weight 1027.97
_space_group_crystal_system triclinic
_space_group_IT_number 2
_space_group_name_Hall '-P 1'
_space_group_name_H-M_alt 'P -1'
_atom_sites_solution_hydrogens mixed
_atom_sites_solution_primary direct
_atom_sites_solution_secondary difmap
_audit_creation_method SHELXL-2016/6
_cell_angle_alpha 87.574(4)
_cell_angle_beta 77.784(3)
_cell_angle_gamma 86.681(3)
_cell_formula_units_Z 2
_cell_length_a 9.1811(8)
_cell_length_b 12.1939(10)
_cell_length_c 16.6464(14)
_cell_measurement_reflns_used 9919
_cell_measurement_temperature 100(2)
_cell_measurement_theta_max 36.23
_cell_measurement_theta_min 2.27
_cell_volume 1817.5(3)
_computing_cell_refinement 'SAINT v8.38A (Bruker-AXS, 2013)'
_computing_data_collection 'APEX3 v2017.3-0 (Bruker-AXS, 2017)'
_computing_data_reduction 'SAINT v8.38A (Bruker-AXS, 2013)'
_computing_molecular_graphics 'Bruker SHELXTL'
_computing_publication_material 'Bruker SHELXTL'
_computing_structure_refinement 'SHELXL-2016/6 (Sheldrick, 2016)'
_computing_structure_solution 'SHELXS-2013/1 (Sheldrick, 2013)'
_diffrn_ambient_temperature 100(2)
_diffrn_detector_area_resol_mean 10.24
_diffrn_measured_fraction_theta_full 0.998
_diffrn_measured_fraction_theta_max 0.994
_diffrn_measurement_device_type 'Bruker D8 VENTURE Kappa Duo PHOTON 100 CMOS'
_diffrn_measurement_method '\f and \w scans'
_diffrn_radiation_type MoK\a
_diffrn_radiation_wavelength 0.71073
_diffrn_reflns_av_R_equivalents 0.0449
_diffrn_reflns_av_unetI/netI 0.0566
_diffrn_reflns_Laue_measured_fraction_full 0.998
_diffrn_reflns_Laue_measured_fraction_max 0.994
_diffrn_reflns_limit_h_max 15
_diffrn_reflns_limit_h_min -15
_diffrn_reflns_limit_k_max 20
_diffrn_reflns_limit_k_min -20
_diffrn_reflns_limit_l_max 27
_diffrn_reflns_limit_l_min -27
_diffrn_reflns_number 53348
_diffrn_reflns_point_group_measured_fraction_full 0.998
_diffrn_reflns_point_group_measured_fraction_max 0.994
_diffrn_reflns_theta_full 25.242
_diffrn_reflns_theta_max 36.388
_diffrn_reflns_theta_min 2.354
_diffrn_source 'I\mS HB micro-focus sealed tube'
_exptl_absorpt_coefficient_mu 4.572
_exptl_absorpt_correction_T_max 0.7471
_exptl_absorpt_correction_T_min 0.5855
_exptl_absorpt_correction_type multi-scan
_exptl_absorpt_process_details 'SADABS-2016/2 (Sheldrick, 2014)'
_exptl_crystal_colour yellow
_exptl_crystal_density_diffrn 1.878
_exptl_crystal_density_method 'not measured'
_exptl_crystal_description Block
_exptl_crystal_F_000 1012
_exptl_crystal_size_max 0.350
_exptl_crystal_size_mid 0.150
_exptl_crystal_size_min 0.100
_refine_diff_density_max 1.864
_refine_diff_density_min -1.224
_refine_diff_density_rms 0.175
_refine_ls_extinction_method none
_refine_ls_goodness_of_fit_ref 1.020
_refine_ls_hydrogen_treatment mixed
_refine_ls_matrix_type full
_refine_ls_number_parameters 469
_refine_ls_number_reflns 17615
_refine_ls_number_restraints 1
_refine_ls_restrained_S_all 1.020
_refine_ls_R_factor_all 0.0489
_refine_ls_R_factor_gt 0.0339
_refine_ls_shift/su_max 0.005
_refine_ls_shift/su_mean 0.000
_refine_ls_structure_factor_coef Fsqd
_refine_ls_weighting_details 'w=1/[\s^2^(Fo^2^)+(0.0223P)^2^+0.7399P] where P=(Fo^2^+2Fc^2^)/3'
_refine_ls_weighting_scheme calc
_refine_ls_wR_factor_gt 0.0591
_refine_ls_wR_factor_ref 0.0627
_reflns_Friedel_coverage 0.000
_reflns_number_gt 14883
_reflns_number_total 17615
_reflns_threshold_expression 'I > 2\s(I)'
_cod_data_source_file ja8b11667_si_004.cif
_cod_data_source_block P17414
_cod_database_code 4133609
_shelx_shelxl_version_number 2016/6
_shelx_space_group_comment
; 
The symmetry employed for this shelxl refinement is uniquely defined 
by the following loop, which should always be used as a source of 
symmetry information in preference to the above space-group names. 
They are only intended as comments. 
;
_shelx_estimated_absorpt_t_min 0.298
_shelx_estimated_absorpt_t_max 0.658

loop_
_space_group_symop_operation_xyz
'x, y, z'
'-x, -y, -z'

loop_
_atom_site_label
_atom_site_type_symbol
_atom_site_fract_x
_atom_site_fract_y
_atom_site_fract_z
_atom_site_U_iso_or_equiv
_atom_site_adp_type
_atom_site_occupancy
_atom_site_site_symmetry_order
_atom_site_calc_flag
_atom_site_refinement_flags_posn
_atom_site_refinement_flags_adp
Fe1 Fe 0.90489(3) 0.10314(2) 0.77469(2) 0.01025(5) Uani 1 1 d . .
C1 C 0.7052(2) 0.15647(16) 0.83905(12) 0.0107(3) Uani 1 1 d . .
C2 C 0.8114(2) 0.15034(18) 0.89140(12) 0.0133(4) Uani 1 1 d . .
H2 H 0.838567 0.209904 0.919221 0.016 Uiso 1 1 calc R U
C3 C 0.8684(2) 0.04079(18) 0.89441(13) 0.0165(4) Uani 1 1 d . .
H3 H 0.941639 0.014128 0.924068 0.020 Uiso 1 1 calc R U
C4 C 0.7979(2) -0.02315(18) 0.84552(14) 0.0168(4) Uani 1 1 d . .
H4 H 0.815585 -0.099752 0.837078 0.020 Uiso 1 1 calc R U
C5 C 0.6967(2) 0.04712(17) 0.81166(13) 0.0139(4) Uani 1 1 d . .
H5 H 0.634147 0.025807 0.776923 0.017 Uiso 1 1 calc R U
C6 C 0.9275(2) 0.15774(17) 0.65797(12) 0.0113(3) Uani 1 1 d . .
C7 C 1.0018(2) 0.22804(18) 0.70226(12) 0.0134(4) Uani 1 1 d . .
H7 H 0.979962 0.304389 0.710338 0.016 Uiso 1 1 calc R U
C8 C 1.1135(2) 0.16235(19) 0.73163(13) 0.0165(4) Uani 1 1 d . .
H8 H 1.179300 0.187502 0.763072 0.020 Uiso 1 1 calc R U
C9 C 1.1106(2) 0.05300(19) 0.70632(13) 0.0166(4) Uani 1 1 d . .
H9 H 1.173626 -0.007407 0.718097 0.020 Uiso 1 1 calc R U
C10 C 0.9975(2) 0.04945(17) 0.66047(13) 0.0139(4) Uani 1 1 d . .
H10 H 0.972349 -0.013561 0.635653 0.017 Uiso 1 1 calc R U
Pt1 Pt 0.60416(2) 0.33450(2) 0.68212(2) 0.00970(2) Uani 1 1 d . .
Cl1 Cl 0.56233(7) 0.38724(5) 0.55212(3) 0.02191(11) Uani 1 1 d . .
P1 P 0.76954(6) 0.19918(4) 0.61489(3) 0.01048(9) Uani 1 1 d . .
C11 C 0.6763(2) 0.07908(17) 0.60231(13) 0.0131(4) Uani 1 1 d . .
C12 C 0.5326(2) 0.05311(19) 0.63055(14) 0.0186(4) Uani 1 1 d . .
H12 H 0.455808 0.097725 0.662854 0.022 Uiso 1 1 calc R U
C13 C 0.5186(3) -0.0540(2) 0.60257(15) 0.0204(4) Uani 1 1 d . .
H13 H 0.431102 -0.094693 0.613171 0.024 Uiso 1 1 calc R U
C14 C 0.6542(2) -0.08635(18) 0.55800(13) 0.0165(4) Uani 1 1 d . .
C15 C 0.7140(3) -0.18527(19) 0.51096(16) 0.0231(5) Uani 1 1 d . .
H15A H 0.632668 -0.233748 0.510635 0.035 Uiso 1 1 calc R U
H15B H 0.789381 -0.224306 0.536774 0.035 Uiso 1 1 calc R U
H15C H 0.759592 -0.163235 0.454341 0.035 Uiso 1 1 calc R U
O1 O 0.75397(16) -0.00631(12) 0.55753(9) 0.0152(3) Uani 1 1 d . .
C16 C 0.8522(2) 0.23862(17) 0.51122(12) 0.0125(4) Uani 1 1 d . .
C17 C 0.8548(2) 0.19608(18) 0.43707(13) 0.0147(4) Uani 1 1 d . .
H17 H 0.810755 0.130816 0.426943 0.018 Uiso 1 1 calc R U
C18 C 0.9367(2) 0.26881(19) 0.37734(13) 0.0171(4) Uani 1 1 d . .
H18 H 0.957880 0.260872 0.319443 0.021 Uiso 1 1 calc R U
C19 C 0.9786(2) 0.35076(18) 0.41765(13) 0.0150(4) Uani 1 1 d . .
C20 C 1.0572(3) 0.4533(2) 0.39231(15) 0.0239(5) Uani 1 1 d . .
H20A H 1.093822 0.455372 0.332560 0.036 Uiso 1 1 calc R U
H20B H 1.141575 0.455682 0.419600 0.036 Uiso 1 1 calc R U
H20C H 0.988061 0.516835 0.408003 0.036 Uiso 1 1 calc R U
O2 O 0.92903(17) 0.33341(13) 0.50095(9) 0.0151(3) Uani 1 1 d . .
P2 P 0.60769(5) 0.28001(4) 0.81214(3) 0.00901(9) Uani 1 1 d . .
C21 C 0.4243(2) 0.25233(17) 0.87003(12) 0.0113(3) Uani 1 1 d . .
C22 C 0.3745(2) 0.17406(17) 0.92817(13) 0.0146(4) Uani 1 1 d . .
H22 H 0.431950 0.113995 0.945721 0.018 Uiso 1 1 calc R U
C23 C 0.2197(2) 0.19931(19) 0.95776(13) 0.0166(4) Uani 1 1 d . .
H23 H 0.153696 0.158569 0.998262 0.020 Uiso 1 1 calc R U
C24 C 0.1843(2) 0.29232(18) 0.91732(13) 0.0141(4) Uani 1 1 d . .
C25 C 0.0488(2) 0.3656(2) 0.92169(15) 0.0209(5) Uani 1 1 d . .
H25A H 0.008969 0.358390 0.872089 0.031 Uiso 1 1 calc R U
H25B H 0.074080 0.441910 0.925611 0.031 Uiso 1 1 calc R U
H25C H -0.026515 0.345074 0.970253 0.031 Uiso 1 1 calc R U
O3 O 0.30860(16) 0.32593(13) 0.86197(9) 0.0140(3) Uani 1 1 d . .
C26 C 0.6706(2) 0.38373(16) 0.86745(12) 0.0103(3) Uani 1 1 d . .
C27 C 0.6400(2) 0.40679(18) 0.94822(13) 0.0140(4) Uani 1 1 d . .
H27 H 0.585519 0.363827 0.992137 0.017 Uiso 1 1 calc R U
C28 C 0.7056(2) 0.50791(18) 0.95441(13) 0.0154(4) Uani 1 1 d . .
H28 H 0.703157 0.545559 1.003518 0.018 Uiso 1 1 calc R U
C29 C 0.7721(2) 0.54066(17) 0.87745(13) 0.0148(4) Uani 1 1 d . .
C30 C 0.8584(3) 0.6367(2) 0.84265(15) 0.0223(5) Uani 1 1 d . .
H30A H 0.861299 0.686863 0.886702 0.033 Uiso 1 1 calc R U
H30B H 0.810594 0.675100 0.801346 0.033 Uiso 1 1 calc R U
H30C H 0.960291 0.611849 0.816859 0.033 Uiso 1 1 calc R U
O4 O 0.75389(16) 0.46496(12) 0.82200(9) 0.0123(3) Uani 1 1 d . .
P3 P 0.45737(6) 0.49177(5) 0.72185(3) 0.01334(10) Uani 1 1 d . .
O5 O 0.44473(18) 0.52240(13) 0.81457(10) 0.0168(3) Uani 1 1 d D .
H5O H 0.379(3) 0.5743(19) 0.8325(17) 0.025 Uiso 1 1 d D U
C31 C 0.2708(3) 0.4864(2) 0.70404(15) 0.0227(5) Uani 1 1 d . .
H31A H 0.218708 0.428192 0.739208 0.034 Uiso 1 1 calc R U
H31B H 0.275757 0.470832 0.646219 0.034 Uiso 1 1 calc R U
H31C H 0.216581 0.557183 0.717028 0.034 Uiso 1 1 calc R U
C32 C 0.5288(3) 0.61111(19) 0.66336(15) 0.0230(5) Uani 1 1 d . .
H32A H 0.458212 0.674172 0.677751 0.034 Uiso 1 1 calc R U
H32B H 0.542018 0.597763 0.604555 0.034 Uiso 1 1 calc R U
H32C H 0.625033 0.626613 0.675822 0.034 Uiso 1 1 calc R U
O11T O 0.25029(19) 0.67039(14) 0.88688(11) 0.0220(3) Uani 1 1 d . .
O12T O 0.2097(2) 0.78413(16) 0.77000(11) 0.0273(4) Uani 1 1 d . .
O13T O 0.09568(18) 0.83720(14) 0.91012(12) 0.0262(4) Uani 1 1 d . .
S1T S 0.21402(6) 0.77923(4) 0.85581(3) 0.01453(9) Uani 1 1 d . .
C1T C 0.3777(3) 0.8559(2) 0.85806(14) 0.0199(4) Uani 1 1 d . .
F11T F 0.36222(18) 0.95792(13) 0.82800(11) 0.0337(4) Uani 1 1 d . .
F12T F 0.40030(19) 0.86225(17) 0.93357(10) 0.0391(4) Uani 1 1 d . .
F13T F 0.50100(16) 0.80786(15) 0.81258(11) 0.0363(4) Uani 1 1 d . .

loop_
_atom_site_aniso_label
_atom_site_aniso_U_11
_atom_site_aniso_U_22
_atom_site_aniso_U_33
_atom_site_aniso_U_23
_atom_site_aniso_U_13
_atom_site_aniso_U_12
Fe1 0.00991(12) 0.00968(13) 0.01038(12) 0.00031(10) -0.00107(9) 0.00179(9)
C1 0.0110(8) 0.0099(8) 0.0103(8) 0.0016(7) -0.0012(6) 0.0017(6)
C2 0.0146(9) 0.0150(9) 0.0091(8) 0.0016(7) -0.0010(7) 0.0026(7)
C3 0.0183(10) 0.0157(10) 0.0145(9) 0.0040(8) -0.0032(7) 0.0043(8)
C4 0.0207(10) 0.0096(9) 0.0180(10) 0.0032(7) -0.0003(8) 0.0016(7)
C5 0.0132(9) 0.0112(9) 0.0159(9) 0.0002(7) 0.0002(7) -0.0017(7)
C6 0.0114(8) 0.0124(9) 0.0092(8) 0.0000(7) -0.0007(6) 0.0010(7)
C7 0.0134(9) 0.0138(9) 0.0124(9) 0.0007(7) -0.0010(7) -0.0026(7)
C8 0.0120(9) 0.0231(11) 0.0144(9) -0.0012(8) -0.0026(7) -0.0019(8)
C9 0.0113(9) 0.0207(11) 0.0160(10) 0.0000(8) -0.0003(7) 0.0048(7)
C10 0.0148(9) 0.0131(9) 0.0124(9) -0.0025(7) -0.0005(7) 0.0032(7)
Pt1 0.01111(3) 0.00880(3) 0.00897(3) -0.00044(2) -0.00237(2) 0.00237(2)
Cl1 0.0305(3) 0.0227(3) 0.0129(2) -0.0009(2) -0.0088(2) 0.0113(2)
P1 0.0119(2) 0.0102(2) 0.0090(2) -0.00121(17) -0.00155(17) 0.00086(17)
C11 0.0136(9) 0.0123(9) 0.0132(9) -0.0030(7) -0.0023(7) -0.0002(7)
C12 0.0120(9) 0.0202(11) 0.0228(11) -0.0040(9) -0.0014(8) -0.0005(8)
C13 0.0174(10) 0.0196(11) 0.0248(11) -0.0025(9) -0.0043(8) -0.0059(8)
C14 0.0215(10) 0.0128(9) 0.0159(9) 0.0015(8) -0.0048(8) -0.0057(8)
C15 0.0287(12) 0.0140(10) 0.0259(12) -0.0021(9) -0.0030(10) -0.0047(9)
O1 0.0149(7) 0.0115(7) 0.0178(7) -0.0034(6) 0.0004(6) -0.0020(5)
C16 0.0136(9) 0.0127(9) 0.0110(8) 0.0000(7) -0.0023(7) -0.0013(7)
C17 0.0182(9) 0.0141(9) 0.0118(9) -0.0024(7) -0.0030(7) -0.0009(7)
C18 0.0204(10) 0.0175(10) 0.0130(9) -0.0001(8) -0.0026(8) -0.0021(8)
C19 0.0173(9) 0.0159(10) 0.0112(9) 0.0013(7) -0.0018(7) -0.0020(7)
C20 0.0289(12) 0.0221(12) 0.0197(11) 0.0017(9) -0.0014(9) -0.0096(10)
O2 0.0194(7) 0.0147(7) 0.0112(7) -0.0007(6) -0.0025(5) -0.0044(6)
P2 0.0088(2) 0.0089(2) 0.0086(2) -0.00030(17) -0.00059(16) 0.00097(16)
C21 0.0092(8) 0.0119(9) 0.0130(9) -0.0012(7) -0.0028(6) 0.0008(6)
C22 0.0142(9) 0.0121(9) 0.0166(9) 0.0032(7) -0.0019(7) -0.0007(7)
C23 0.0130(9) 0.0178(10) 0.0167(10) 0.0012(8) 0.0020(7) -0.0027(7)
C24 0.0098(8) 0.0187(10) 0.0132(9) -0.0032(8) 0.0001(7) -0.0039(7)
C25 0.0123(9) 0.0223(11) 0.0275(12) -0.0032(9) -0.0030(8) -0.0001(8)
O3 0.0098(6) 0.0155(7) 0.0160(7) 0.0023(6) -0.0015(5) 0.0004(5)
C26 0.0110(8) 0.0114(8) 0.0084(8) -0.0007(7) -0.0015(6) -0.0003(6)
C27 0.0150(9) 0.0150(9) 0.0118(9) -0.0005(7) -0.0025(7) 0.0004(7)
C28 0.0157(9) 0.0164(10) 0.0146(9) -0.0043(8) -0.0039(7) 0.0006(7)
C29 0.0151(9) 0.0117(9) 0.0180(10) -0.0044(8) -0.0035(7) -0.0011(7)
C30 0.0271(12) 0.0182(11) 0.0212(11) -0.0022(9) -0.0017(9) -0.0086(9)
O4 0.0142(7) 0.0106(7) 0.0113(6) -0.0012(5) -0.0008(5) -0.0012(5)
P3 0.0148(2) 0.0106(2) 0.0140(2) -0.00014(19) -0.00290(19) 0.00359(18)
O5 0.0194(7) 0.0143(7) 0.0157(7) -0.0026(6) -0.0024(6) 0.0055(6)
C31 0.0194(11) 0.0256(12) 0.0238(12) -0.0009(10) -0.0075(9) 0.0051(9)
C32 0.0314(13) 0.0154(11) 0.0197(11) 0.0042(9) -0.0014(9) 0.0006(9)
O11T 0.0242(8) 0.0154(8) 0.0231(8) 0.0015(6) -0.0002(7) 0.0066(6)
O12T 0.0366(10) 0.0282(10) 0.0226(9) 0.0012(7) -0.0172(8) -0.0076(8)
O13T 0.0164(8) 0.0183(8) 0.0394(11) -0.0015(8) 0.0036(7) 0.0035(6)
S1T 0.0130(2) 0.0134(2) 0.0173(2) -0.00048(19) -0.00365(18) 0.00076(17)
C1T 0.0175(10) 0.0264(12) 0.0160(10) -0.0036(9) -0.0025(8) -0.0034(9)
F11T 0.0346(9) 0.0241(8) 0.0430(10) 0.0024(7) -0.0072(7) -0.0139(7)
F12T 0.0377(9) 0.0613(13) 0.0239(8) -0.0069(8) -0.0147(7) -0.0154(9)
F13T 0.0141(7) 0.0489(11) 0.0423(10) -0.0136(8) 0.0044(6) -0.0014(7)

loop_
_atom_type_symbol
_atom_type_description
_atom_type_scat_dispersion_real
_atom_type_scat_dispersion_imag
_atom_type_scat_source
C C 0.0033 0.0016 'International Tables Vol C Tables 4.2.6.8 and 6.1.1.4'
H H 0.0000 0.0000 'International Tables Vol C Tables 4.2.6.8 and 6.1.1.4'
O O 0.0106 0.0060 'International Tables Vol C Tables 4.2.6.8 and 6.1.1.4'
F F 0.0171 0.0103 'International Tables Vol C Tables 4.2.6.8 and 6.1.1.4'
P P 0.1023 0.0942 'International Tables Vol C Tables 4.2.6.8 and 6.1.1.4'
S S 0.1246 0.1234 'International Tables Vol C Tables 4.2.6.8 and 6.1.1.4'
Cl Cl 0.1484 0.1585 'International Tables Vol C Tables 4.2.6.8 and 6.1.1.4'
Fe Fe 0.3463 0.8444 'International Tables Vol C Tables 4.2.6.8 and 6.1.1.4'
Pt Pt -1.7033 8.3905 'International Tables Vol C Tables 4.2.6.8 and 6.1.1.4'

loop_
_geom_angle_atom_site_label_1
_geom_angle_atom_site_label_2
_geom_angle_atom_site_label_3
_geom_angle
C6 Fe1 C1 109.14(8)
C6 Fe1 C7 41.93(8)
C1 Fe1 C7 109.46(8)
C6 Fe1 C5 107.85(8)
C1 Fe1 C5 41.78(8)
C7 Fe1 C5 136.99(9)
C6 Fe1 C10 41.80(8)
C1 Fe1 C10 138.97(8)
C7 Fe1 C10 69.69(8)
C5 Fe1 C10 109.76(8)
C6 Fe1 C2 140.46(8)
C1 Fe1 C2 41.54(8)
C7 Fe1 C2 112.64(8)
C5 Fe1 C2 69.16(8)
C10 Fe1 C2 177.56(9)
C6 Fe1 C8 69.29(8)
C1 Fe1 C8 138.43(9)
C7 Fe1 C8 40.66(9)
C5 Fe1 C8 177.14(9)
C10 Fe1 C8 68.32(8)
C2 Fe1 C8 112.85(8)
C6 Fe1 C9 69.35(8)
C1 Fe1 C9 178.15(9)
C7 Fe1 C9 68.72(9)
C5 Fe1 C9 139.40(9)
C10 Fe1 C9 40.47(8)
C2 Fe1 C9 139.13(9)
C8 Fe1 C9 40.28(9)
C6 Fe1 C4 135.87(9)
C1 Fe1 C4 69.16(8)
C7 Fe1 C4 177.25(9)
C5 Fe1 C4 40.45(9)
C10 Fe1 C4 109.66(9)
C2 Fe1 C4 68.06(9)
C8 Fe1 C4 141.86(9)
C9 Fe1 C4 112.65(9)
C6 Fe1 C3 175.92(9)
C1 Fe1 C3 68.90(8)
C7 Fe1 C3 141.84(9)
C5 Fe1 C3 68.24(9)
C10 Fe1 C3 137.58(9)
C2 Fe1 C3 40.07(8)
C8 Fe1 C3 114.62(9)
C9 Fe1 C3 112.68(9)
C4 Fe1 C3 40.29(9)
C2 C1 C5 107.01(18)
C2 C1 P2 125.21(15)
C5 C1 P2 127.76(16)
C2 C1 Fe1 70.63(11)
C5 C1 Fe1 69.97(11)
P2 C1 Fe1 123.22(11)
C3 C2 C1 108.26(18)
C3 C2 Fe1 70.95(12)
C1 C2 Fe1 67.83(11)
C3 C2 H2 125.9
C1 C2 H2 125.9
Fe1 C2 H2 126.9
C2 C3 C4 108.46(19)
C2 C3 Fe1 68.97(12)
C4 C3 Fe1 69.65(12)
C2 C3 H3 125.8
C4 C3 H3 125.8
Fe1 C3 H3 127.2
C5 C4 C3 108.18(19)
C5 C4 Fe1 68.45(12)
C3 C4 Fe1 70.06(12)
C5 C4 H4 125.9
C3 C4 H4 125.9
Fe1 C4 H4 127.1
C4 C5 C1 108.07(19)
C4 C5 Fe1 71.10(12)
C1 C5 Fe1 68.24(11)
C4 C5 H5 126.0
C1 C5 H5 126.0
Fe1 C5 H5 126.3
C10 C6 C7 107.31(18)
C10 C6 P1 127.61(15)
C7 C6 P1 124.95(16)
C10 C6 Fe1 70.27(12)
C7 C6 Fe1 70.09(12)
P1 C6 Fe1 121.76(10)
C8 C7 C6 107.50(19)
C8 C7 Fe1 70.83(13)
C6 C7 Fe1 67.98(11)
C8 C7 H7 126.2
C6 C7 H7 126.2
Fe1 C7 H7 126.5
C9 C8 C7 108.82(19)
C9 C8 Fe1 69.99(12)
C7 C8 Fe1 68.51(12)
C9 C8 H8 125.6
C7 C8 H8 125.6
Fe1 C8 H8 127.5
C10 C9 C8 108.20(19)
C10 C9 Fe1 68.58(11)
C8 C9 Fe1 69.73(12)
C10 C9 H9 125.9
C8 C9 H9 125.9
Fe1 C9 H9 127.4
C9 C10 C6 108.16(18)
C9 C10 Fe1 70.95(12)
C6 C10 Fe1 67.93(11)
C9 C10 H10 125.9
C6 C10 H10 125.9
Fe1 C10 H10 126.8
P2 Pt1 P3 93.16(2)
P2 Pt1 P1 98.473(19)
P3 Pt1 P1 167.110(19)
P2 Pt1 Cl1 171.44(2)
P3 Pt1 Cl1 83.28(2)
P1 Pt1 Cl1 85.920(19)
C11 P1 C6 108.01(10)
C11 P1 C16 102.68(9)
C6 P1 C16 103.08(9)
C11 P1 Pt1 111.55(7)
C6 P1 Pt1 117.30(7)
C16 P1 Pt1 112.92(7)
C12 C11 O1 109.60(18)
C12 C11 P1 130.61(17)
O1 C11 P1 119.79(14)
C11 C12 C13 106.96(19)
C11 C12 H12 126.5
C13 C12 H12 126.5
C14 C13 C12 106.75(19)
C14 C13 H13 126.6
C12 C13 H13 126.6
C13 C14 O1 109.89(19)
C13 C14 C15 134.3(2)
O1 C14 C15 115.78(19)
C14 C15 H15A 109.5
C14 C15 H15B 109.5
H15A C15 H15B 109.5
C14 C15 H15C 109.5
H15A C15 H15C 109.5
H15B C15 H15C 109.5
C14 O1 C11 106.79(16)
C17 C16 O2 109.90(18)
C17 C16 P1 133.95(17)
O2 C16 P1 116.14(14)
C16 C17 C18 106.19(19)
C16 C17 H17 126.9
C18 C17 H17 126.9
C19 C18 C17 107.67(19)
C19 C18 H18 126.2
C17 C18 H18 126.2
C18 C19 O2 109.36(19)
C18 C19 C20 134.7(2)
O2 C19 C20 115.91(18)
C19 C20 H20A 109.5
C19 C20 H20B 109.5
H20A C20 H20B 109.5
C19 C20 H20C 109.5
H20A C20 H20C 109.5
H20B C20 H20C 109.5
C16 O2 C19 106.87(15)
C26 P2 C1 103.83(9)
C26 P2 C21 104.77(9)
C1 P2 C21 98.60(9)
C26 P2 Pt1 112.17(7)
C1 P2 Pt1 123.50(7)
C21 P2 Pt1 111.79(7)
C22 C21 O3 109.68(17)
C22 C21 P2 132.11(16)
O3 C21 P2 117.97(15)
C21 C22 C23 106.77(19)
C21 C22 H22 126.6
C23 C22 H22 126.6
C24 C23 C22 107.04(19)
C24 C23 H23 126.5
C22 C23 H23 126.5
C23 C24 O3 109.64(18)
C23 C24 C25 135.2(2)
O3 C24 C25 115.1(2)
C24 C25 H25A 109.5
C24 C25 H25B 109.5
H25A C25 H25B 109.5
C24 C25 H25C 109.5
H25A C25 H25C 109.5
H25B C25 H25C 109.5
C21 O3 C24 106.85(17)
C27 C26 O4 110.20(17)
C27 C26 P2 131.92(16)
O4 C26 P2 117.50(13)
C26 C27 C28 106.42(19)
C26 C27 H27 126.8
C28 C27 H27 126.8
C29 C28 C27 107.29(18)
C29 C28 H28 126.4
C27 C28 H28 126.4
C28 C29 O4 110.03(18)
C28 C29 C30 134.0(2)
O4 C29 C30 115.96(19)
C29 C30 H30A 109.5
C29 C30 H30B 109.5
H30A C30 H30B 109.5
C29 C30 H30C 109.5
H30A C30 H30C 109.5
H30B C30 H30C 109.5
C29 O4 C26 106.05(15)
O5 P3 C32 104.56(10)
O5 P3 C31 107.98(10)
C32 P3 C31 103.95(12)
O5 P3 Pt1 114.70(6)
C32 P3 Pt1 111.98(8)
C31 P3 Pt1 112.81(8)
P3 O5 H5O 115(2)
P3 C31 H31A 109.5
P3 C31 H31B 109.5
H31A C31 H31B 109.5
P3 C31 H31C 109.5
H31A C31 H31C 109.5
H31B C31 H31C 109.5
P3 C32 H32A 109.5
P3 C32 H32B 109.5
H32A C32 H32B 109.5
P3 C32 H32C 109.5
H32A C32 H32C 109.5
H32B C32 H32C 109.5
O13T S1T O12T 116.96(12)
O13T S1T O11T 113.45(11)
O12T S1T O11T 114.10(11)
O13T S1T C1T 103.74(11)
O12T S1T C1T 102.45(11)
O11T S1T C1T 103.86(11)
F12T C1T F11T 108.0(2)
F12T C1T F13T 107.4(2)
F11T C1T F13T 107.9(2)
F12T C1T S1T 111.91(17)
F11T C1T S1T 110.57(17)
F13T C1T S1T 110.92(16)

loop_
_geom_bond_atom_site_label_1
_geom_bond_atom_site_label_2
_geom_bond_distance
Fe1 C6 1.999(2)
Fe1 C1 2.0057(19)
Fe1 C7 2.028(2)
Fe1 C5 2.029(2)
Fe1 C10 2.031(2)
Fe1 C2 2.043(2)
Fe1 C8 2.058(2)
Fe1 C9 2.062(2)
Fe1 C4 2.064(2)
Fe1 C3 2.069(2)
C1 C2 1.436(3)
C1 C5 1.439(3)
C1 P2 1.796(2)
C2 C3 1.409(3)
C2 H2 0.9500
C3 C4 1.423(3)
C3 H3 0.9500
C4 C5 1.415(3)
C4 H4 0.9500
C5 H5 0.9500
C6 C10 1.438(3)
C6 C7 1.441(3)
C6 P1 1.788(2)
C7 C8 1.420(3)
C7 H7 0.9500
C8 C9 1.419(3)
C8 H8 0.9500
C9 C10 1.416(3)
C9 H9 0.9500
C10 H10 0.9500
Pt1 P2 2.2433(5)
Pt1 P3 2.3157(6)
Pt1 P1 2.3297(5)
Pt1 Cl1 2.3343(6)
P1 C11 1.780(2)
P1 C16 1.790(2)
C11 C12 1.354(3)
C11 O1 1.380(2)
C12 C13 1.426(3)
C12 H12 0.9500
C13 C14 1.354(3)
C13 H13 0.9500
C14 O1 1.375(2)
C14 C15 1.480(3)
C15 H15A 0.9800
C15 H15B 0.9800
C15 H15C 0.9800
C16 C17 1.354(3)
C16 O2 1.374(2)
C17 C18 1.424(3)
C17 H17 0.9500
C18 C19 1.345(3)
C18 H18 0.9500
C19 O2 1.376(2)
C19 C20 1.481(3)
C20 H20A 0.9800
C20 H20B 0.9800
C20 H20C 0.9800
P2 C26 1.7856(19)
P2 C21 1.797(2)
C21 C22 1.357(3)
C21 O3 1.375(2)
C22 C23 1.422(3)
C22 H22 0.9500
C23 C24 1.353(3)
C23 H23 0.9500
C24 O3 1.377(2)
C24 C25 1.480(3)
C25 H25A 0.9800
C25 H25B 0.9800
C25 H25C 0.9800
C26 C27 1.352(3)
C26 O4 1.385(2)
C27 C28 1.420(3)
C27 H27 0.9500
C28 C29 1.352(3)
C28 H28 0.9500
C29 O4 1.374(2)
C29 C30 1.480(3)
C30 H30A 0.9800
C30 H30B 0.9800
C30 H30C 0.9800
P3 O5 1.5822(16)
P3 C32 1.793(2)
P3 C31 1.805(2)
O5 H5O 0.868(17)
C31 H31A 0.9800
C31 H31B 0.9800
C31 H31C 0.9800
C32 H32A 0.9800
C32 H32B 0.9800
C32 H32C 0.9800
O11T S1T 1.4503(18)
O12T S1T 1.4359(18)
O13T S1T 1.4307(17)
S1T C1T 1.823(2)
C1T F12T 1.323(3)
C1T F11T 1.332(3)
C1T F13T 1.340(3)

loop_
_geom_hbond_atom_site_label_D
_geom_hbond_atom_site_label_H
_geom_hbond_atom_site_label_A
_geom_hbond_distance_DH
_geom_hbond_distance_HA
_geom_hbond_distance_DA
_geom_hbond_angle_DHA
_geom_hbond_site_symmetry_A
C5 H5 F11T 0.95 2.63 3.270(3) 125.1 1_545
C10 H10 O1 0.95 2.61 3.209(3) 121.7 .
C17 H17 O1 0.95 2.67 3.167(3) 113.5 .
C18 H18 O12T 0.95 2.45 3.142(3) 129.2 2_666
C20 H20C O2 0.98 2.66 3.234(3) 117.4 2_766
C23 H23 O13T 0.95 2.47 3.285(3) 144.2 2_567
O5 H5O O11T 0.868(17) 1.749(17) 2.606(2) 169(3) .
O5 H5O S1T 0.868(17) 2.841(19) 3.6829(17) 164(3) .
C31 H31A O3 0.98 2.61 3.276(3) 125.7 .
C31 H31B Cl1 0.98 2.91 3.470(2) 116.9 .
C32 H32B Cl1 0.98 2.73 3.326(2) 119.7 .
C32 H32B Cl1 0.98 2.96 3.851(3) 152.0 2_666

loop_
_geom_torsion_atom_site_label_1
_geom_torsion_atom_site_label_2
_geom_torsion_atom_site_label_3
_geom_torsion_atom_site_label_4
_geom_torsion
C5 C1 C2 C3 1.2(2)
P2 C1 C2 C3 -177.20(15)
Fe1 C1 C2 C3 -59.63(15)
C5 C1 C2 Fe1 60.85(13)
P2 C1 C2 Fe1 -117.57(16)
C1 C2 C3 C4 -0.9(2)
Fe1 C2 C3 C4 -58.59(15)
C1 C2 C3 Fe1 57.71(14)
C2 C3 C4 C5 0.2(2)
Fe1 C3 C4 C5 -57.97(15)
C2 C3 C4 Fe1 58.18(15)
C3 C4 C5 C1 0.6(2)
Fe1 C4 C5 C1 -58.41(14)
C3 C4 C5 Fe1 58.96(15)
C2 C1 C5 C4 -1.1(2)
P2 C1 C5 C4 177.27(16)
Fe1 C1 C5 C4 60.19(14)
C2 C1 C5 Fe1 -61.27(14)
P2 C1 C5 Fe1 117.09(17)
C10 C6 C7 C8 -0.7(2)
P1 C6 C7 C8 175.53(15)
Fe1 C6 C7 C8 60.07(14)
C10 C6 C7 Fe1 -60.73(14)
P1 C6 C7 Fe1 115.46(16)
C6 C7 C8 C9 0.2(2)
Fe1 C7 C8 C9 58.49(15)
C6 C7 C8 Fe1 -58.27(14)
C7 C8 C9 C10 0.3(2)
Fe1 C8 C9 C10 57.91(15)
C7 C8 C9 Fe1 -57.59(15)
C8 C9 C10 C6 -0.7(2)
Fe1 C9 C10 C6 57.89(14)
C8 C9 C10 Fe1 -58.62(15)
C7 C6 C10 C9 0.9(2)
P1 C6 C10 C9 -175.19(16)
Fe1 C6 C10 C9 -59.75(15)
C7 C6 C10 Fe1 60.62(13)
P1 C6 C10 Fe1 -115.44(17)
C10 C6 P1 C11 17.2(2)
C7 C6 P1 C11 -158.18(17)
Fe1 C6 P1 C11 -71.38(13)
C10 C6 P1 C16 -90.99(19)
C7 C6 P1 C16 93.61(18)
Fe1 C6 P1 C16 -179.60(11)
C10 C6 P1 Pt1 144.28(16)
C7 C6 P1 Pt1 -31.1(2)
Fe1 C6 P1 Pt1 55.66(13)
C6 P1 C11 C12 124.6(2)
C16 P1 C11 C12 -127.0(2)
Pt1 P1 C11 C12 -5.8(2)
C6 P1 C11 O1 -55.25(19)
C16 P1 C11 O1 53.23(19)
Pt1 P1 C11 O1 174.43(14)
O1 C11 C12 C13 0.2(3)
P1 C11 C12 C13 -179.64(18)
C11 C12 C13 C14 -0.8(3)
C12 C13 C14 O1 1.1(3)
C12 C13 C14 C15 -178.1(3)
C13 C14 O1 C11 -1.0(3)
C15 C14 O1 C11 178.4(2)
C12 C11 O1 C14 0.5(2)
P1 C11 O1 C14 -179.67(15)
C11 P1 C16 C17 -0.9(3)
C6 P1 C16 C17 111.3(2)
Pt1 P1 C16 C17 -121.1(2)
C11 P1 C16 O2 177.69(15)
C6 P1 C16 O2 -70.12(17)
Pt1 P1 C16 O2 57.44(17)
O2 C16 C17 C18 -0.5(2)
P1 C16 C17 C18 178.16(19)
C16 C17 C18 C19 -0.2(3)
C17 C18 C19 O2 0.8(3)
C17 C18 C19 C20 -176.0(3)
C17 C16 O2 C19 0.9(2)
P1 C16 O2 C19 -177.97(15)
C18 C19 O2 C16 -1.0(2)
C20 C19 O2 C16 176.4(2)
C2 C1 P2 C26 -1.8(2)
C5 C1 P2 C26 -179.90(18)
Fe1 C1 P2 C26 -90.50(13)
C2 C1 P2 C21 -109.44(18)
C5 C1 P2 C21 72.48(19)
Fe1 C1 P2 C21 161.88(12)
C2 C1 P2 Pt1 127.17(15)
C5 C1 P2 Pt1 -50.9(2)
Fe1 C1 P2 Pt1 38.48(15)
C26 P2 C21 C22 -96.2(2)
C1 P2 C21 C22 10.7(2)
Pt1 P2 C21 C22 142.10(19)
C26 P2 C21 O3 77.63(16)
C1 P2 C21 O3 -175.52(15)
Pt1 P2 C21 O3 -44.09(16)
O3 C21 C22 C23 0.4(2)
P2 C21 C22 C23 174.56(17)
C21 C22 C23 C24 -1.1(2)
C22 C23 C24 O3 1.4(2)
C22 C23 C24 C25 -175.5(2)
C22 C21 O3 C24 0.5(2)
P2 C21 O3 C24 -174.64(13)
C23 C24 O3 C21 -1.2(2)
C25 C24 O3 C21 176.40(17)
C1 P2 C26 C27 -73.4(2)
C21 P2 C26 C27 29.6(2)
Pt1 P2 C26 C27 151.06(19)
C1 P2 C26 O4 114.56(15)
C21 P2 C26 O4 -142.49(15)
Pt1 P2 C26 O4 -21.02(17)
O4 C26 C27 C28 0.6(2)
P2 C26 C27 C28 -171.89(17)
C26 C27 C28 C29 0.0(2)
C27 C28 C29 O4 -0.6(2)
C27 C28 C29 C30 -179.7(3)
C28 C29 O4 C26 1.0(2)
C30 C29 O4 C26 -179.74(19)
C27 C26 O4 C29 -1.0(2)
P2 C26 O4 C29 172.73(14)
O13T S1T C1T F12T 57.0(2)
O12T S1T C1T F12T 179.16(18)
O11T S1T C1T F12T -61.8(2)
O13T S1T C1T F11T -63.37(18)
O12T S1T C1T F11T 58.76(18)
O11T S1T C1T F11T 177.79(15)
O13T S1T C1T F13T 176.93(18)
O12T S1T C1T F13T -60.9(2)
O11T S1T C1T F13T 58.1(2)
